data_4129320
loop_
_publ_author_name
'Alezi, Dalal'
'Peedikakkal, Abdul Malik P.'
'Weseli\'nski, \/Lukasz J'
'Guillerm, Vincent'
'Belmabkhout, Youssef'
'Cairns, Amy J.'
'Chen, Zhijie'
'Wojtas, \/Lukasz'
'Eddaoudi, Mohamed'

_publ_section_title
;
 Quest for highly connected metal-organic framework platforms: rare-earth
 polynuclear clusters versatility meets net topology needs.
;
_journal_issue 16
_journal_name_full 'Journal of the American Chemical Society'
_journal_page_first 5421
_journal_page_last 5430
_journal_paper_doi 10.1021/jacs.5b00450
_journal_volume 137
_journal_year 2015
_chemical_formula_sum 'C316 H220 F4 N24 O203.27 Y30.68'
_chemical_formula_weight 10409.23
_space_group_crystal_system hexagonal
_space_group_IT_number 191
_space_group_name_Hall '-P 6 2'
_space_group_name_H-M_alt 'P 6/m m m'
_atom_sites_solution_hydrogens mixed
_audit_creation_date 2015-01-11
_audit_creation_method
;
Olex2 1.2
(compiled 2015.01.09 svn.r3130 for OlexSys, GUI svn.r4987)
;
_cell_angle_alpha 90
_cell_angle_beta 90
_cell_angle_gamma 120
_cell_formula_units_Z 1
_cell_length_a 29.3518(16)
_cell_length_b 29.3518(16)
_cell_length_c 21.1634(16)
_cell_measurement_reflns_used 8931
_cell_measurement_temperature 100(2)
_cell_measurement_theta_max 67.29
_cell_measurement_theta_min 2.72
_cell_volume 15790.1(17)
_computing_cell_refinement 'SAINT v8.34A (Bruker, 2013)'
_computing_data_reduction 'SAINT v8.34A (Bruker, 2013)'
_computing_molecular_graphics 'Olex2 (Dolomanov et al., 2009)'
_computing_publication_material 'Olex2 (Dolomanov et al., 2009)'
_computing_structure_refinement 'XL (Sheldrick, 2008)'
_diffrn_ambient_temperature 100.15
_diffrn_measured_fraction_theta_full 0.991
_diffrn_measured_fraction_theta_max 0.985
_diffrn_measurement_device_type 'Bruker APEX-II CCD ImuS microfocus'
_diffrn_measurement_method '\f and \w scans'
_diffrn_radiation_type CuK\a
_diffrn_radiation_wavelength 1.54178
_diffrn_reflns_av_R_equivalents 0.1034
_diffrn_reflns_av_unetI/netI 0.0353
_diffrn_reflns_Laue_measured_fraction_full 0.991
_diffrn_reflns_Laue_measured_fraction_max 0.985
_diffrn_reflns_limit_h_max 34
_diffrn_reflns_limit_h_min -27
_diffrn_reflns_limit_k_max 27
_diffrn_reflns_limit_k_min -34
_diffrn_reflns_limit_l_max 23
_diffrn_reflns_limit_l_min -25
_diffrn_reflns_number 92092
_diffrn_reflns_point_group_measured_fraction_full 0.991
_diffrn_reflns_point_group_measured_fraction_max 0.985
_diffrn_reflns_theta_full 67.679
_diffrn_reflns_theta_max 68.303
_diffrn_reflns_theta_min 3.011
_diffrn_standards_number 0
_exptl_absorpt_coefficient_mu 4.167
_exptl_absorpt_correction_T_max 0.7530
_exptl_absorpt_correction_T_min 0.6421
_exptl_absorpt_correction_type multi-scan
_exptl_absorpt_process_details
;
SADABS-2014/4 (Bruker,2014/4) was used for absorption correction.
wR2(int) was 0.0948 before and 0.0680 after correction.
The Ratio of minimum to maximum transmission is 0.8527.
The \l/2 correction factor is 0.00150.
;
_exptl_crystal_colour colorless
_exptl_crystal_density_diffrn 1.095
_exptl_crystal_description plate
_exptl_crystal_F_000 5143
_exptl_crystal_size_max 0.14
_exptl_crystal_size_mid 0.14
_exptl_crystal_size_min 0.01
_refine_diff_density_max 1.321
_refine_diff_density_min -1.978
_refine_diff_density_rms 0.184
_refine_ls_extinction_method none
_refine_ls_goodness_of_fit_ref 1.107
_refine_ls_hydrogen_treatment constr
_refine_ls_matrix_type full
_refine_ls_number_parameters 353
_refine_ls_number_reflns 5394
_refine_ls_number_restraints 179
_refine_ls_restrained_S_all 1.092
_refine_ls_R_factor_all 0.1308
_refine_ls_R_factor_gt 0.0997
_refine_ls_shift/su_max 0.001
_refine_ls_shift/su_mean 0.000
_refine_ls_structure_factor_coef Fsqd
_refine_ls_weighting_details 'w=1/[\s^2^(Fo^2^)+(0.1599P)^2^+173.2457P] where P=(Fo^2^+2Fc^2^)/3'
_refine_ls_weighting_scheme calc
_refine_ls_wR_factor_gt 0.2859
_refine_ls_wR_factor_ref 0.3214
_reflns_Friedel_coverage 0.000
_reflns_number_gt 3909
_reflns_number_total 5394
_reflns_threshold_expression 'I > 2\s(I)'
_cod_data_source_file ja5b00450_si_006.cif
_cod_data_source_block Y-aea-MOF-1
_cod_original_cell_volume 15790(2)
_cod_database_code 4129320
_shelxl_version_number 2014/6
_shelx_space_group_comment
;
The symmetry employed for this shelxl refinement is uniquely defined
by the following loop, which should always be used as a source of
symmetry information in preference to the above space-group names.
They are only intended as comments.
;
_shelx_estimated_absorpt_t_max 0.960
_shelx_estimated_absorpt_t_min 0.593
_olex2_refinement_description
;
1. Fixed Uiso
 At 1.2 times of:
  All C(H) groups
 At 1.5 times of:
  All C(H,H,H) groups
2. Shared sites
{Y4, O5}
3. Restrained distances
 O13B-C10B = O43-C10B
 1.26 with sigma of 0.02
 N9-C27
 1.32 with sigma of 0.02
 O31-C27
 1.23 with sigma of 0.02
 N9-O31
 2.26 with sigma of 0.02
 C2B-C1B = C2A-C1A
 1.5 with sigma of 0.02
 O2-C1B = O2-C1A = O1-C1B = O1-C1A
 1.26 with sigma of 0.02
 C9B-C16B = C9A-C16A = C9A-C19A = C9B-C19B = C19A-C18A = C19B-C18B = C8B-C18B =
  C8A-C18A = C8B-C17B = C8A-C17A = C17A-C16A = C17B-C16B
 1.39 with sigma of 0.02
 C9A-C10A = C9B-C10B
 1.5 with sigma of 0.02
 O13A-C10A = O13B-C10B = O43-C10B = O43-C10A
 1.26 with sigma of 0.02
 C3A-C15A = C3B-C15B = C5A-C15A = C5B-C15B = C6B-C5B = C6A-C5A = C6A-C2A = C6B-
 C2B = C4A-C2A = C4B-C2B = C4A-C3A = C4B-C3B
 1.39 with sigma of 0.02
 C21-C20
 1.5 with sigma of 0.02
 F1-C23 = F2-C22
 1.34 with sigma of 0.02
 C74-F2
 2.34 with sigma of 0.02
 F2-C21
 2.34 with sigma of 0.02
 C21-F1
 2.34 with sigma of 0.02
 F1-C61
 2.34 with sigma of 0.02
 O30-C25
 1.23 with sigma of 0.02
 C28-C27
 2.41 with sigma of 0.02
 C57-C27
 2.41 with sigma of 0.02
 N9-C28 = N9-C57
 1.45 with sigma of 0.02
 C28-C57
 2.47 with sigma of 0.02
 N8-O30
 2.26 with sigma of 0.02
 N8-C24 = N8-C26
 1.45 with sigma of 0.02
 C26-C24
 2.47 with sigma of 0.02
 C25-N8
 1.32 with sigma of 0.02
 C25-C24
 2.41 with sigma of 0.02
 C25-C26
 2.41 with sigma of 0.02
 N7B-C8B \\sim N7A-C8A
 with sigma of 0.02
 N7B-C15B \\sim N7A-C15A
 with sigma of 0.02
4. Restrained planarity
 C20, C21, C22, C74, C98, C61, C23, F2, F1
 with sigma of 0.1
 C28, N9, C27, O31, C57
 with sigma of 0.01
5. Uiso/Uaniso restraints and constraints
O1 \\sim O2 \\sim C1B \\sim C2B \\sim C6B \\sim C4B \\sim C5B \\sim C3B \\sim
C10B \\sim C9B \\sim O43 \\sim O43 \\sim C8B \\sim N7B \\sim C15B \\sim C18B
\\sim C16B \\sim C17B \\sim C19B \\sim O13B \\sim C2A \\sim C6A \\sim C5A \\sim
C4A \\sim C3A \\sim C15A \\sim N7A \\sim C8A \\sim C17A \\sim C16A \\sim C9A
\\sim C19A \\sim C18A \\sim O13A \\sim C10A: within 1.7A with sigma of 0.04 and
sigma for terminal atoms of 0.08
O33 \\sim O45 \\sim O47 \\sim O49 \\sim O50 \\sim O51 \\sim O55 \\sim O57:
within 1.7A with sigma of 0.04 and sigma for terminal atoms of 0.08
C21 \\sim C22 \\sim C74 \\sim C98 \\sim C61 \\sim C23 \\sim F2 \\sim F1: within
1.7A with sigma of 0.04 and sigma for terminal atoms of 0.08
C28 \\sim N9 \\sim C27 \\sim O31 \\sim C57: within 1.7A with sigma of 0.04 and
sigma for terminal atoms of 0.08
Uanis(O5) = Uanis(Y4)
6. Others
 Fixed Sof: C1B(0.5) C2B(0.5) C6B(0.5) H6B(0.5) C4B(0.5) H4B(0.5) C5B(0.5)
 C3B(0.5) H3B(0.5) Y3(0.125) Y4(0.25) C10B(0.25) C9B(0.25) O43(0.25)
 Y1(0.04167) Y2(0.08334) C8B(0.25) N7B(0.25) C15B(0.5) C18B(0.25) H18B(0.25)
 C16B(0.25) H16B(0.25) C17B(0.25) H17B(0.25) C19B(0.25) H19B(0.25) O13B(0.25)
 O17(0.125) O21(0.08334) O23(0.08334) O26(0.16667) O25(0.16667) O28(0.02778)
 C20(0.16667) C21(0.16667) C22(0.16667) H22(0.08333) C74(0.16667) H74(0.16667)
 C98(0.16667) H98(0.16667) C61(0.16667) H61(0.16667) C23(0.16667) H23(0.08333)
 O30(0.25) C28(0.25) H28A(0.25) H28B(0.25) H28C(0.25) O29(0.25) N9(0.25)
 N8(0.25) C24(0.25) H24A(0.25) H24B(0.25) H24C(0.25) C25(0.25) H25(0.25)
 C27(0.25) H27(0.25) C26(0.25) H26A(0.25) H26B(0.25) H26C(0.25) O31(0.25)
 F2(0.08333) F1(0.08333) C57(0.25) H57A(0.25) H57B(0.25) H57C(0.25) O32(0.125)
 O33(0.125) O35(0.125) O40(0.125) O36(0.125) O37(0.0625) C2A(0.5) C6A(0.5)
 H6A(0.5) C5A(0.5) C4A(0.5) H4A(0.5) C3A(0.5) H3A(0.5) C15A(0.5) N7A(0.25)
 C8A(0.25) C17A(0.25) H17A(0.25) C16A(0.25) H16A(0.25) C9A(0.25) C19A(0.25)
 H19A(0.25) C18A(0.25) H18A(0.25) O13A(0.25) C10A(0.25) O42(0.25) C1A(0.5)
 O44(0.08) O5(0.25) O45(0.0625) O47(0.0625) O49(0.125) O50(0.0625) O51(0.03125)
 O52(0.03125) O54(0.125) O53(0.07) O55(0.0625) O56(0.0625) O57(0.0625)
 O58(0.04167) O3A(0.25)
7.a Riding coordinates:
 C28(H28A,H28B,H28C), C24(H24A,H24B,H24C), C26(H26A,H26B,H26C), C57(H57A,H57B,
 H57C)
7.b Aromatic/amide H refined with riding coordinates:
 C6B(H6B), C4B(H4B), C3B(H3B), C18B(H18B), C16B(H16B), C17B(H17B), C19B(H19B),
 C22(H22), C74(H74), C98(H98), C61(H61), C23(H23), C25(H25), C27(H27), C6A(H6A),
  C4A(H4A), C3A(H3A), C17A(H17A), C16A(H16A), C19A(H19A), C18A(H18A)
7.c Fitted hexagon refined as free rotating group:
 C21(C22,C74,C98,C61,C23)
;
_olex2_submission_special_instructions 'No special instructions were received'

loop_
_space_group_symop_operation_xyz
'x, y, z'
'x-y, x, z'
'-y, x-y, z'
'-x, -y, z'
'-x+y, -x, z'
'y, -x+y, z'
'x-y, -y, -z'
'-x, -x+y, -z'
'y, x, -z'
'-y, -x, -z'
'-x+y, y, -z'
'x, x-y, -z'
'-x, -y, -z'
'-x+y, -x, -z'
'y, -x+y, -z'
'x, y, -z'
'x-y, x, -z'
'-y, x-y, -z'
'-x+y, y, z'
'x, x-y, z'
'-y, -x, z'
'y, x, z'
'x-y, -y, z'
'-x, -x+y, z'

loop_
_atom_site_label
_atom_site_type_symbol
_atom_site_fract_x
_atom_site_fract_y
_atom_site_fract_z
_atom_site_U_iso_or_equiv
_atom_site_adp_type
_atom_site_occupancy
_atom_site_site_symmetry_order
_atom_site_calc_flag
_atom_site_refinement_flags_posn
_atom_site_refinement_flags_adp
_atom_site_refinement_flags_occupancy
_atom_site_disorder_assembly
_atom_site_disorder_group
Y0AA Y 0.71023(2) 0.42045(4) 0.09122(5) 0.0291(3) Uani 1 2 d S T P A .
Y1AA Y 0.58796(3) 0.41204(3) 0.0000 0.0258(4) Uani 1 4 d S T P A .
O6 O 0.6667 0.3333 0.0651(5) 0.011(2) Uani 1 6 d S T P . .
O7 O 0.6733(3) 0.4295(3) 0.0000 0.0202(14) Uani 1 2 d S T P . .
O1 O 0.6980(2) 0.4893(2) 0.1170(3) 0.0470(17) Uani 1 1 d D U . . .
O2 O 0.6246(2) 0.4790(2) 0.0703(3) 0.0376(14) Uani 1 1 d D U . . .
C1B C 0.6680(7) 0.5067(7) 0.0958(10) 0.040(6) Uiso 0.5 1 d D U . A -1
C2B C 0.6757(6) 0.5563(6) 0.1268(9) 0.030(4) Uiso 0.5 1 d D U . A -1
C6B C 0.6412(7) 0.5747(7) 0.1124(9) 0.041(4) Uiso 0.5 1 d D U . A -1
H6B H 0.6143 0.5579 0.0816 0.049 Uiso 0.5 1 calc R . . A -1
C4B C 0.7188(6) 0.5850(6) 0.1677(8) 0.034(4) Uiso 0.5 1 d D U . A -1
H4B H 0.7417 0.5716 0.1763 0.040 Uiso 0.5 1 calc R . . A -1
C5B C 0.6482(6) 0.6193(6) 0.1459(8) 0.031(4) Uiso 0.5 1 d D U . A -1
C3B C 0.7292(7) 0.6321(7) 0.1962(9) 0.041(4) Uiso 0.5 1 d D U . A -1
H3B H 0.7595 0.6521 0.2216 0.049 Uiso 0.5 1 calc R . . A -1
Y3 Y 0.84232(10) 0.92116(5) 0.5000 0.0250(6) Uani 0.5 4 d S T P . .
Y4 Y 0.91287(9) 0.95643(4) 0.40875(10) 0.0427(6) Uani 0.5 2 d S T P B 4
O4 O 1.0000 1.0000 0.4364(6) 0.012(3) Uani 1 12 d S T P . .
C10B C 0.8352(8) 0.8376(13) 0.3831(12) 0.027(5) Uiso 0.25 1 d D U . A -1
C9B C 0.7953(11) 0.7981(17) 0.3403(12) 0.028(6) Uiso 0.25 1 d D U . A -1
O43 O 0.8185(12) 0.8596(11) 0.4194(15) 0.030(6) Uiso 0.25 1 d D U . A -1
Y1 Y 0.74542(15) 0.4908(3) 0.5000 0.034(2) Uani 0.1667 4 d S T P . .
Y2 Y 0.62326(12) 0.37674(12) 0.4087(4) 0.0460(19) Uani 0.1667 2 d S T P . .
C8B C 0.7255(11) 0.7263(18) 0.2555(12) 0.036(5) Uiso 0.25 1 d D U . A -1
N7B N 0.6911(7) 0.6911(7) 0.2115(10) 0.042(5) Uiso 0.5 2 d DS TU P A 1
C15B C 0.6925(6) 0.6478(6) 0.1848(8) 0.036(4) Uiso 0.5 1 d D U . A -1
C18B C 0.7061(13) 0.7358(14) 0.3102(15) 0.039(8) Uiso 0.25 1 d D U . A -1
H18B H 0.6694 0.7185 0.3183 0.047 Uiso 0.25 1 calc R . . A -1
C16B C 0.8133(12) 0.7865(13) 0.2861(14) 0.035(7) Uiso 0.25 1 d D U . A -1
H16B H 0.8500 0.8038 0.2777 0.042 Uiso 0.25 1 calc R . . A -1
C17B C 0.7787(10) 0.7503(11) 0.2441(14) 0.028(6) Uiso 0.25 1 d D U . A -1
H17B H 0.7913 0.7417 0.2072 0.033 Uiso 0.25 1 calc R . . A -1
C19B C 0.7420(10) 0.7715(11) 0.3532(15) 0.027(7) Uiso 0.25 1 d D U . A -1
H19B H 0.7298 0.7777 0.3921 0.033 Uiso 0.25 1 calc R . . A -1
O13B O 0.8824(8) 0.8531(11) 0.3700(14) 0.040(7) Uiso 0.25 1 d D U . A -1
O14 O 0.61941(16) 0.38059(16) 0.0975(5) 0.045(2) Uani 1 2 d S T P . .
O15 O 0.7002(3) 0.4003(6) 0.1942(6) 0.090(4) Uani 1 2 d S T P . .
Y5 Y 0.6667 0.3333 0.2579(12) 0.058(10) Uani 0.099(11) 6 d S T P A .
O17 O 0.7478(11) 0.8739(6) 0.5000 0.058(7) Uani 0.5 4 d S T P B .
O18 O 0.5380(3) 0.4620(3) 0.0000 0.068(4) Uani 1 4 d S T P . .
O21 O 0.6609(16) 0.4234(16) 0.5000 0.023(9) Uiso 0.1667 2 d S T P . .
O23 O 0.7132(13) 0.426(3) 0.395(3) 0.060(17) Uiso 0.1667 2 d S T P . .
O26 O 0.7071(15) 0.5200(15) 0.4272(17) 0.042(8) Uiso 0.1667 1 d . . . . .
O25 O 0.6362(19) 0.4571(19) 0.381(2) 0.064(12) Uiso 0.1667 1 d . . . . .
O28 O 0.6667 0.3333 0.439(4) 0.04(2) Uiso 0.1667 6 d S T P . .
C20 C 0.671(2) 0.508(2) 0.393(2) 0.045(13) Uiso 0.1667 1 d D . . C .
C21 C 0.6579(17) 0.5454(16) 0.3605(16) 0.076(18) Uiso 0.1667 1 d D U . . .
C22 C 0.6146(17) 0.5310(16) 0.322(2) 0.10(2) Uiso 0.1667 1 d DG U . C -1
H22 H 0.5904 0.4949 0.3139 0.117 Uiso 0.0833 1 calc R . . C -1
C74 C 0.6069(19) 0.569(2) 0.294(2) 0.10(2) Uiso 0.1667 1 d DG U . C -1
H74 H 0.5773 0.5597 0.2671 0.120 Uiso 0.1667 1 calc R . . C -1
C98 C 0.642(2) 0.622(2) 0.305(2) 0.11(2) Uiso 0.1667 1 d G U . C -1
H98 H 0.6370 0.6487 0.2858 0.131 Uiso 0.1667 1 calc R . . C -1
C61 C 0.686(2) 0.6367(15) 0.344(3) 0.10(2) Uiso 0.1667 1 d DG U . C -1
H61 H 0.7098 0.6729 0.3514 0.118 Uiso 0.1667 1 calc R . . C -1
C23 C 0.6933(16) 0.5983(18) 0.3716(19) 0.081(18) Uiso 0.1667 1 d DG U . C -1
H23 H 0.7229 0.6081 0.3982 0.098 Uiso 0.0833 1 calc R . . C -1
O30 O 0.8416(5) 0.6832(10) 0.2971(12) 0.083(7) Uiso 0.5 2 d DS T P . .
C28 C 0.7752(19) 0.5727(14) 0.011(4) 0.12(3) Uiso 0.25 1 d D U . D -1
H28A H 0.7773 0.5524 0.0468 0.175 Uiso 0.25 1 d R . . D -1
H28B H 0.7436 0.5758 0.0160 0.175 Uiso 0.25 1 d R . . D -1
H28C H 0.7733 0.5548 -0.0284 0.175 Uiso 0.25 1 d R . . D -1
O29 O 0.9335(15) 0.9668(7) 0.3030(17) 0.127(12) Uiso 0.5 2 d S T P . .
N9 N 0.8222(16) 0.6243(13) 0.013(3) 0.23(3) Uiso 0.25 1 d D U . D -1
N8 N 0.8827(5) 0.7655(10) 0.2557(14) 0.108(13) Uiso 0.5 2 d DS T P . .
C24 C 0.9109(5) 0.8218(11) 0.267(2) 0.17(3) Uiso 0.5 2 d DS T P . .
H24A H 0.8886 0.8321 0.2905 0.248 Uiso 0.25 1 d R . . E -1
H24B H 0.9431 0.8321 0.2905 0.248 Uiso 0.25 1 d R . . E -1
H24C H 0.9201 0.8408 0.2259 0.248 Uiso 0.25 1 d R . . E -1
C25 C 0.8657(6) 0.7314(12) 0.3024(14) 0.14(2) Uiso 0.5 2 d DS T P . .
H25 H 0.8727 0.7453 0.3441 0.167 Uiso 0.5 2 calc RS T P . .
C27 C 0.833(2) 0.6563(17) 0.061(2) 0.20(3) Uiso 0.25 1 d D U . D -1
H27 H 0.8085 0.6445 0.0951 0.239 Uiso 0.25 1 calc R . . D -1
C26 C 0.8741(8) 0.7482(16) 0.1901(14) 0.117(17) Uiso 0.5 2 d DS T P . .
H26A H 0.8535 0.7619 0.1687 0.175 Uiso 0.25 1 d R . . F -1
H26B H 0.9080 0.7619 0.1687 0.175 Uiso 0.25 1 d R . . F -1
H26C H 0.8548 0.7100 0.1887 0.175 Uiso 0.25 1 d R . . F -1
O31 O 0.872(3) 0.7006(18) 0.065(3) 0.28(4) Uiso 0.25 1 d D U . D -1
F2 F 0.582(3) 0.4808(19) 0.310(4) 0.15(3) Uiso 0.0833 1 d D U . . .
F1 F 0.735(2) 0.612(3) 0.407(3) 0.12(3) Uiso 0.0833 1 d D U . . .
C57 C 0.857(3) 0.639(3) -0.042(4) 0.33(7) Uiso 0.25 1 d D U . D -1
H57A H 0.8700 0.6144 -0.0477 0.492 Uiso 0.25 1 d R . . D -1
H57B H 0.8362 0.6378 -0.0785 0.492 Uiso 0.25 1 d R . . D -1
H57C H 0.8866 0.6746 -0.0361 0.492 Uiso 0.25 1 d R . . D -1
O32 O 0.5000 0.5000 0.0964(18) 0.082(10) Uiso 0.5 4 d S T P . .
O33 O 0.5672(16) 0.5672(16) 0.0000 0.092(12) Uiso 0.5 4 d S TU P . .
O35 O 0.5850(17) 0.4150(17) 0.242(4) 0.14(3) Uiso 0.25 2 d S T P . .
O40 O 0.769(3) 0.669(3) 0.5000 0.13(2) Uiso 0.25 2 d S T P . .
O36 O 0.5489(19) 0.4511(19) 0.234(4) 0.17(3) Uiso 0.25 2 d S T P . .
O37 O 0.5105(14) 0.4895(14) 0.204(4) 0.053(19) Uiso 0.125 2 d S T P . .
C2A C 0.6664(6) 0.5460(6) 0.1482(8) 0.027(4) Uiso 0.5 1 d D U . A -2
C6A C 0.6320(6) 0.5642(6) 0.1353(8) 0.025(3) Uiso 0.5 1 d D U . A -2
H6A H 0.6063 0.5482 0.1030 0.030 Uiso 0.5 1 calc R . . A -2
C5A C 0.6354(7) 0.6062(7) 0.1704(9) 0.038(4) Uiso 0.5 1 d D U . A -2
C4A C 0.7075(7) 0.5722(7) 0.1907(9) 0.037(4) Uiso 0.5 1 d D U . A -2
H4A H 0.7304 0.5589 0.1995 0.044 Uiso 0.5 1 calc R . . A -2
C3A C 0.7157(8) 0.6184(7) 0.2208(10) 0.047(5) Uiso 0.5 1 d D U . A -2
H3A H 0.7456 0.6385 0.2467 0.057 Uiso 0.5 1 calc R . . A -2
C15A C 0.6780(7) 0.6334(7) 0.2110(9) 0.040(4) Uiso 0.5 1 d D U . A -2
N7A N 0.6755(8) 0.6755(8) 0.2400(11) 0.048(5) Uiso 0.5 2 d DS TU P A 2
C8A C 0.7134(12) 0.7103(18) 0.2807(13) 0.043(7) Uiso 0.25 1 d D U . A -2
C17A C 0.7664(12) 0.7337(15) 0.2675(19) 0.053(9) Uiso 0.25 1 d D U . A -2
H17A H 0.7777 0.7240 0.2305 0.064 Uiso 0.25 1 calc R . . A -2
C16A C 0.8034(14) 0.7714(15) 0.3076(16) 0.043(8) Uiso 0.25 1 d D U . A -2
H16A H 0.8400 0.7868 0.2994 0.052 Uiso 0.25 1 calc R . . A -2
C9A C 0.7852(11) 0.7856(17) 0.3599(12) 0.029(6) Uiso 0.25 1 d D U . A -2
C19A C 0.7325(10) 0.7632(11) 0.3746(14) 0.024(6) Uiso 0.25 1 d D U . A -2
H19A H 0.7210 0.7745 0.4103 0.029 Uiso 0.25 1 calc R . . A -2
C18A C 0.6969(12) 0.7235(12) 0.3350(14) 0.031(7) Uiso 0.25 1 d D U . A -2
H18A H 0.6606 0.7051 0.3456 0.038 Uiso 0.25 1 calc R . . A -2
O13A O 0.8740(8) 0.8404(11) 0.3916(14) 0.029(5) Uiso 0.25 1 d D U . A -2
C10A C 0.8272(8) 0.8242(10) 0.4018(13) 0.030(6) Uiso 0.25 1 d D U . A -2
O42 O 0.8095(9) 0.8500(9) 0.4375(12) 0.021(6) Uiso 0.25 1 d . . . A -2
C1A C 0.6616(5) 0.4998(6) 0.1118(7) 0.017(4) Uiso 0.5 1 d D . . A -2
O44 O 0.635(2) 0.270(4) 0.299(5) 0.10(3) Uiso 0.16 2 d S T P . .
O5 O 0.91287(9) 0.95643(4) 0.40875(10) 0.0427(6) Uani 0.5 2 d S T P B 5
O45 O 0.647(3) 0.647(3) 0.0000 0.09(2) Uiso 0.25 4 d S TU P . .
O47 O 0.613(4) 0.588(4) 0.0000 0.08(2) Uiso 0.125 2 d S TU P . .
O49 O 0.717(7) 0.677(7) 0.0000 0.27(5) Uiso 0.25 2 d S TU P . .
O50 O 0.710(10) 0.710(10) 0.0000 0.27(5) Uiso 0.25 4 d S TU P . .
Y6 Y 1.0000 1.0000 0.240(3) 0.13(2) Uiso 0.14(2) 12 d S T P B .
O51 O 0.809(13) 0.809(13) 0.0000 0.22(14) Uiso 0.125 4 d S TU P . .
O52 O 0.966(5) 0.983(2) 0.0000 0.09(5) Uiso 0.125 4 d S T P . .
O54 O 0.895(5) 0.870(6) 0.099(6) 0.18(6) Uiso 0.125 1 d . . . . .
O53 O 1.0000 1.049(10) 0.118(14) 0.4(2) Uiso 0.14 2 d S T P . .
O55 O 0.745(9) 0.745(9) 0.0000 0.27(5) Uiso 0.25 4 d S TU P . .
O56 O 0.939(3) 0.879(7) 0.201(8) 0.14(5) Uiso 0.125 2 d S T P G 2
O57 O 0.760(8) 0.760(8) -0.075(10) 0.19(6) Uiso 0.125 2 d S TU P . .
O58 O 0.798(3) 0.597(7) 0.5000 0.14(6) Uiso 0.1667 4 d S T P . .
O3A O 0.9112(5) 0.9047(5) 0.5000 0.018(3) Uiso 0.5 2 d S T P B 1

loop_
_atom_site_aniso_label
_atom_site_aniso_U_11
_atom_site_aniso_U_22
_atom_site_aniso_U_33
_atom_site_aniso_U_23
_atom_site_aniso_U_13
_atom_site_aniso_U_12
Y0AA 0.0188(4) 0.0205(5) 0.0486(7) -0.0095(4) -0.0048(2) 0.0102(3)
Y1AA 0.0168(5) 0.0168(5) 0.0343(7) 0.000 0.000 0.0013(5)
O6 0.003(3) 0.003(3) 0.028(6) 0.000 0.000 0.0014(14)
O7 0.017(3) 0.016(3) 0.037(4) 0.000 0.000 0.015(3)
O1 0.032(3) 0.037(3) 0.083(5) -0.030(3) -0.016(3) 0.025(3)
O2 0.025(3) 0.030(3) 0.060(4) -0.018(3) -0.007(3) 0.015(2)
Y3 0.0282(14) 0.0208(9) 0.0286(13) 0.000 0.000 0.0141(7)
Y4 0.0451(12) 0.0368(8) 0.0489(12) -0.0118(5) -0.0236(9) 0.0226(6)
O4 0.015(5) 0.015(5) 0.005(6) 0.000 0.000 0.008(2)
Y1 0.013(3) 0.019(4) 0.070(6) 0.000 0.000 0.010(2)
Y2 0.019(2) 0.019(2) 0.100(6) 0.0071(16) -0.0071(16) 0.010(2)
O14 0.016(3) 0.016(3) 0.098(7) -0.016(2) 0.016(2) 0.003(3)
O15 0.098(7) 0.117(11) 0.061(7) 0.025(8) 0.012(4) 0.058(6)
Y5 0.063(13) 0.063(13) 0.050(16) 0.000 0.000 0.031(6)
O17 0.040(16) 0.048(12) 0.08(2) 0.000 0.000 0.020(8)
O18 0.066(8) 0.066(8) 0.091(12) 0.000 0.000 0.047(9)
O5 0.0451(12) 0.0368(8) 0.0489(12) -0.0118(5) -0.0236(9) 0.0226(6)

loop_
_atom_type_symbol
_atom_type_description
_atom_type_scat_dispersion_real
_atom_type_scat_dispersion_imag
_atom_type_scat_source
C C 0.0181 0.0091 'International Tables Vol C Tables 4.2.6.8 and 6.1.1.4'
H H 0.0000 0.0000 'International Tables Vol C Tables 4.2.6.8 and 6.1.1.4'
F F 0.0727 0.0534 'International Tables Vol C Tables 4.2.6.8 and 6.1.1.4'
N N 0.0311 0.0180 'International Tables Vol C Tables 4.2.6.8 and 6.1.1.4'
O O 0.0492 0.0322 'International Tables Vol C Tables 4.2.6.8 and 6.1.1.4'
Y Y -0.2670 2.0244 'International Tables Vol C Tables 4.2.6.8 and 6.1.1.4'

loop_
_geom_angle_atom_site_label_1
_geom_angle_atom_site_label_2
_geom_angle_atom_site_label_3
_geom_angle
_geom_angle_site_symmetry_1
_geom_angle_site_symmetry_3
Y0AA Y0AA Y0AA 60.0 5_665 3_655
Y0AA Y0AA Y0AA 90.0 3_655 16
Y0AA Y0AA Y0AA 90.0 5_665 16
Y0AA Y0AA Y1AA 61.129(16) 3_655 .
Y0AA Y0AA Y1AA 60.921(16) 16 .
Y0AA Y0AA Y1AA 112.922(18) 5_665 .
O6 Y0AA Y0AA 32.83(10) . 5_665
O6 Y0AA Y0AA 76.0(3) . 16
O6 Y0AA Y0AA 32.84(10) . 3_655
O6 Y0AA Y1AA 80.21(13) . .
O6 Y0AA O7 83.9(3) . .
O6 Y0AA O7 83.9(3) . 19_655
O6 Y0AA O1 143.11(15) . 19_655
O6 Y0AA O1 143.12(15) . .
O6 Y0AA O14 65.78(16) . .
O6 Y0AA O14 65.78(16) . 5_665
O7 Y0AA Y0AA 32.65(13) 19_655 16
O7 Y0AA Y0AA 79.70(17) 19_655 5_665
O7 Y0AA Y0AA 79.70(17) . 3_655
O7 Y0AA Y0AA 110.58(15) . 5_665
O7 Y0AA Y0AA 110.58(15) 19_655 3_655
O7 Y0AA Y0AA 32.65(13) . 16
O7 Y0AA Y1AA 29.96(14) . .
O7 Y0AA Y1AA 93.37(13) 19_655 .
O7 Y0AA O7 64.0(3) . 19_655
O7 Y0AA O14 67.4(3) . .
O7 Y0AA O14 124.6(3) 19_655 .
O7 Y0AA O14 124.6(3) . 5_665
O7 Y0AA O14 67.4(3) 19_655 5_665
O1 Y0AA Y0AA 164.09(19) . 5_665
O1 Y0AA Y0AA 103.78(19) 19_655 16
O1 Y0AA Y0AA 164.08(19) 19_655 3_655
O1 Y0AA Y0AA 111.30(16) 19_655 5_665
O1 Y0AA Y0AA 111.30(16) . 3_655
O1 Y0AA Y0AA 103.78(19) . 16
O1 Y0AA Y1AA 132.77(18) 19_655 .
O1 Y0AA Y1AA 68.59(15) . .
O1 Y0AA O7 116.2(3) . 19_655
O1 Y0AA O7 116.2(3) 19_655 .
O1 Y0AA O7 78.9(2) . .
O1 Y0AA O7 78.9(2) 19_655 19_655
O1 Y0AA O1 73.5(3) . 19_655
O1 Y0AA O14 149.1(2) 19_655 .
O1 Y0AA O14 77.5(2) . .
O1 Y0AA O14 77.5(2) 19_655 5_665
O1 Y0AA O14 149.1(2) . 5_665
O14 Y0AA Y0AA 93.3(3) 5_665 16
O14 Y0AA Y0AA 94.03(17) 5_665 3_655
O14 Y0AA Y0AA 34.17(16) 5_665 5_665
O14 Y0AA Y0AA 93.3(3) . 16
O14 Y0AA Y0AA 34.17(16) . 3_655
O14 Y0AA Y0AA 94.02(17) . 5_665
O14 Y0AA Y1AA 38.9(3) . .
O14 Y0AA Y1AA 141.92(19) 5_665 .
O14 Y0AA O14 127.7(4) 5_665 .
O15 Y0AA Y0AA 78.6(4) . 5_665
O15 Y0AA Y0AA 78.6(4) . 3_655
O15 Y0AA Y0AA 166.8(4) . 16
O15 Y0AA Y1AA 117.44(8) . .
O15 Y0AA O6 90.8(5) . .
O15 Y0AA O7 147.40(16) . 19_655
O15 Y0AA O7 147.40(16) . .
O15 Y0AA O1 86.7(4) . 19_655
O15 Y0AA O1 86.7(4) . .
O15 Y0AA O14 81.0(3) . 5_665
O15 Y0AA O14 81.0(3) . .
Y0AA Y1AA Y0AA 86.48(4) 16 3_655
Y0AA Y1AA Y0AA 58.16(3) 18_655 3_655
Y0AA Y1AA Y0AA 57.74(3) 18_655 16
O7 Y1AA Y0AA 29.97(4) 21_665 3_655
O7 Y1AA Y0AA 29.97(4) . 16
O7 Y1AA Y0AA 76.64(14) . 18_655
O7 Y1AA Y0AA 76.64(14) . 3_655
O7 Y1AA Y0AA 76.64(14) 21_665 16
O7 Y1AA Y0AA 29.97(4) 21_665 18_655
O7 Y1AA O7 82.3(3) 21_665 .
O7 Y1AA O14 62.53(14) 21_665 16
O7 Y1AA O14 62.53(14) . .
O7 Y1AA O14 62.53(14) . 16
O7 Y1AA O14 62.53(14) 21_665 .
O7 Y1AA O18 138.86(16) 21_665 .
O7 Y1AA O18 138.86(16) . .
O2 Y1AA Y0AA 104.05(14) 21_665 18_655
O2 Y1AA Y0AA 153.12(15) . 18_655
O2 Y1AA Y0AA 66.65(14) 10_665 18_655
O2 Y1AA Y0AA 104.65(16) 16 18_655
O2 Y1AA Y0AA 153.12(15) 16 3_655
O2 Y1AA Y0AA 104.05(14) . 16
O2 Y1AA Y0AA 104.65(16) . 3_655
O2 Y1AA Y0AA 104.65(16) 10_665 16
O2 Y1AA Y0AA 66.65(14) 21_665 3_655
O2 Y1AA Y0AA 153.12(15) 21_665 16
O2 Y1AA Y0AA 66.65(14) 16 16
O2 Y1AA Y0AA 104.05(14) 10_665 3_655
O2 Y1AA O7 134.31(17) 16 21_665
O2 Y1AA O7 79.28(18) 16 .
O2 Y1AA O7 134.31(17) 21_665 .
O2 Y1AA O7 79.28(18) 10_665 21_665
O2 Y1AA O7 79.28(18) 21_665 21_665
O2 Y1AA O7 134.31(17) 10_665 .
O2 Y1AA O7 79.28(18) . .
O2 Y1AA O7 134.30(17) . 21_665
O2 Y1AA O2 140.2(3) . 10_665
O2 Y1AA O2 84.5(3) 10_665 16
O2 Y1AA O2 82.2(3) . 16
O2 Y1AA O2 84.5(3) . 21_665
O2 Y1AA O2 82.2(3) 10_665 21_665
O2 Y1AA O2 140.2(3) 21_665 16
O2 Y1AA O14 71.9(2) . .
O2 Y1AA O14 71.9(2) 10_665 16
O2 Y1AA O14 71.9(2) 21_665 .
O2 Y1AA O14 136.73(15) . 16
O2 Y1AA O14 136.73(15) 16 .
O2 Y1AA O14 136.73(15) 21_665 16
O2 Y1AA O14 71.9(2) 16 16
O2 Y1AA O14 136.73(15) 10_665 .
O2 Y1AA O18 70.11(14) 21_665 .
O2 Y1AA O18 70.11(14) . .
O2 Y1AA O18 70.11(14) 16 .
O2 Y1AA O18 70.11(14) 10_665 .
O14 Y1AA Y0AA 86.44(15) 16 3_655
O14 Y1AA Y0AA 86.44(15) . 16
O14 Y1AA Y0AA 33.86(9) 16 16
O14 Y1AA Y0AA 33.86(9) . 3_655
O14 Y1AA Y0AA 86.44(15) . 18_655
O14 Y1AA Y0AA 33.86(9) 16 18_655
O14 Y1AA O14 104.5(3) 16 .
O18 Y1AA Y0AA 136.760(19) . 16
O18 Y1AA Y0AA 136.760(19) . 3_655
O18 Y1AA Y0AA 136.760(19) . 18_655
O18 Y1AA O14 127.77(17) . .
O18 Y1AA O14 127.77(17) . 16
Y0AA O6 Y0AA 114.3(2) . 3_655
Y0AA O6 Y0AA 114.3(2) 5_665 .
Y0AA O6 Y0AA 114.3(2) 5_665 3_655
Y0AA O7 Y0AA 114.7(3) 16 .
Y1AA O7 Y0AA 120.07(15) . .
Y1AA O7 Y0AA 120.06(15) . 16
C1B O1 Y0AA 134.6(8) . .
C1A O1 Y0AA 136.5(7) . .
C1B O2 Y1AA 138.0(9) . .
C1A O2 Y1AA 141.5(6) . .
O1 C1B C2B 115.3(12) . .
O2 C1B O1 124.5(13) . .
O2 C1B C2B 115.6(12) . .
C6B C2B C1B 119.4(12) . .
C6B C2B C4B 120.6(14) . .
C4B C2B C1B 119.9(12) . .
C2B C6B H6B 121.6 . .
C2B C6B C5B 116.8(15) . .
C5B C6B H6B 121.6 . .
C2B C4B H4B 118.6 . .
C3B C4B C2B 122.8(15) . .
C3B C4B H4B 118.6 . .
C15B C5B C6B 120.6(14) . .
C4B C3B H3B 122.2 . .
C15B C3B C4B 115.7(15) . .
C15B C3B H3B 122.2 . .
Y4 Y3 Y4 94.23(12) . 16_556
Y4 Y3 Y4 31.58(4) 16_556 15_566
Y4 Y3 Y4 81.92(8) . 15_566
O43 Y3 O17 74.9(8) . .
O17 Y3 Y4 136.82(4) . 15_566
O17 Y3 Y4 132.88(6) . 16_556
O17 Y3 Y4 132.88(6) . .
O17 Y3 O5 132.88(6) . 16_556
O17 Y3 O5 132.88(6) . .
O42 Y3 O17 68.1(6) . .
O5 Y3 O5 94.23(12) . 16_556
O3A Y3 O43 78.0(6) . .
O3A Y3 O43 80.1(7) 9_556 .
O3A Y3 O43 126.0(9) 15_566 .
O3A Y3 O43 127.3(9) 20_565 .
O3A Y3 O17 142.7(3) 15_566 .
O3A Y3 O17 139.5(3) . .
O3A Y3 O17 142.7(3) 9_556 .
O3A Y3 O17 139.5(3) 20_565 .
O3A Y3 O3A 3.2(4) 15_566 20_565
O3A Y3 O3A 77.8(5) 15_566 .
O3A Y3 O3A 77.8(5) 9_556 20_565
O3A Y3 O3A 74.6(7) 9_556 15_566
O3A Y3 O3A 81.0(6) 20_565 .
O3A Y3 O3A 3.2(4) 9_556 .
Y3 Y4 Y3 121.54(6) 2_655 15_566
Y3 Y4 Y3 71.36(4) . 15_566
Y3 Y4 Y3 71.36(4) . 2_655
Y3 Y4 Y4 126.11(5) . 3_765
Y3 Y4 Y4 42.88(6) . 16_556
Y3 Y4 Y4 126.11(5) . 5_675
Y4 Y4 Y3 61.17(4) 5_675 15_566
Y4 Y4 Y3 38.54(3) 2_655 2_655
Y4 Y4 Y3 38.53(3) 6_565 15_566
Y4 Y4 Y3 60.95(3) 16_556 2_655
Y4 Y4 Y3 60.96(3) 16_556 15_566
Y4 Y4 Y3 109.89(2) 6_565 .
Y4 Y4 Y3 109.89(2) 2_655 .
Y4 Y4 Y3 112.98(4) 3_765 15_566
Y4 Y4 Y3 112.98(4) 5_675 2_655
Y4 Y4 Y3 61.17(4) 3_765 2_655
Y4 Y4 Y3 136.82(4) 6_565 2_655
Y4 Y4 Y3 136.82(4) 2_655 15_566
Y4 Y4 Y4 60.0 5_675 3_765
Y4 Y4 Y4 29.999(1) 2_655 3_765
Y4 Y4 Y4 89.998(1) 2_655 5_675
Y4 Y4 Y4 90.0 2_655 16_556
Y4 Y4 Y4 90.004(1) 6_565 3_765
Y4 Y4 Y4 90.0 6_565 16_556
Y4 Y4 Y4 30.0 6_565 5_675
Y4 Y4 Y4 90.0 5_675 16_556
Y4 Y4 Y4 89.998(1) 3_765 16_556
Y4 Y4 Y4 120.003(1) 2_655 6_565
Y4 Y4 O4 61.09(5) 2_655 .
Y4 Y4 O4 61.10(5) 6_565 .
Y4 Y4 O29 83.4(5) 2_655 .
Y4 Y4 O29 83.4(5) 6_565 .
O4 Y4 Y3 118.1(3) . .
O4 Y4 Y3 79.90(16) . 15_566
O4 Y4 Y3 79.90(16) . 2_655
O4 Y4 Y4 33.15(13) . 3_765
O4 Y4 Y4 75.2(3) . 16_556
O4 Y4 Y4 33.15(13) . 5_675
O4 Y4 O29 91.6(10) . .
O29 Y4 Y3 117.42(17) . 15_566
O29 Y4 Y3 150.3(9) . .
O29 Y4 Y3 117.42(17) . 2_655
O29 Y4 Y4 166.8(9) . 16_556
O29 Y4 Y4 78.6(8) . 3_765
O29 Y4 Y4 78.6(8) . 5_675
Y4 O4 Y4 113.7(3) 2_655 4_775
Y4 O4 Y4 57.81(10) . 6_565
Y4 O4 Y4 113.7(3) . 3_765
Y4 O4 Y4 57.81(10) 5_675 4_775
Y4 O4 Y4 113.7(3) 5_675 3_765
Y4 O4 Y4 57.81(10) 2_655 .
Y4 O4 Y4 113.7(3) 4_775 6_565
Y4 O4 Y4 113.7(3) 5_675 .
Y4 O4 Y4 150.4(7) 2_655 5_675
Y4 O4 Y4 150.4(7) 4_775 .
Y4 O4 Y4 57.81(10) 4_775 3_765
Y4 O4 Y4 113.7(3) 2_655 6_565
Y4 O4 Y4 150.4(7) 6_565 3_765
Y4 O4 Y4 57.81(10) 5_675 6_565
Y4 O4 Y4 57.81(10) 2_655 3_765
O43 C10B C9B 115(3) . .
O43 C10B O13B 127(3) . .
O13B C10B C9B 117(2) . .
C16B C9B C10B 117(2) . .
C16B C9B C19B 119(2) . .
C19B C9B C10B 123(2) . .
C10B O43 Y3 144.0(19) . .
Y2 Y1 Y2 57.5(2) 5_665 .
Y2 Y1 Y2 86.3(2) 14_666 .
Y2 Y1 Y2 58.2(2) 5_665 14_666
O21 Y1 Y2 76.4(9) 19_655 .
O21 Y1 Y2 76.4(9) . 14_666
O21 Y1 Y2 30.0(3) 19_655 14_666
O21 Y1 Y2 30.0(3) . .
O21 Y1 Y2 76.4(9) . 5_665
O21 Y1 Y2 30.0(3) 19_655 5_665
O21 Y1 O21 82(2) 19_655 .
O21 Y1 O23 63.3(11) 19_655 .
O21 Y1 O23 63.3(11) . 16_556
O21 Y1 O23 63.3(11) . .
O21 Y1 O23 63.3(11) 19_655 16_556
O21 Y1 O26 133.1(10) . 19_655
O21 Y1 O26 78.5(12) 19_655 19_655
O21 Y1 O26 133.1(10) . 11_656
O21 Y1 O26 133.1(10) 19_655 .
O21 Y1 O26 78.5(12) 19_655 11_656
O21 Y1 O26 78.5(12) . .
O21 Y1 O26 133.1(10) 19_655 16_556
O21 Y1 O26 78.5(12) . 16_556
O21 Y1 O58 139.0(11) 19_655 .
O21 Y1 O58 139.0(11) . .
O23 Y1 Y2 34.4(8) . 5_665
O23 Y1 Y2 34.4(8) . .
O23 Y1 Y2 87.5(12) 16_556 5_665
O23 Y1 Y2 87.5(12) . 14_666
O23 Y1 Y2 34.4(8) 16_556 14_666
O23 Y1 Y2 87.5(13) 16_556 .
O23 Y1 O23 107(3) . 16_556
O26 Y1 Y2 103.5(9) 19_655 .
O26 Y1 Y2 151.9(10) 16_556 5_665
O26 Y1 Y2 103.5(9) . 5_665
O26 Y1 Y2 151.9(10) 11_656 .
O26 Y1 Y2 65.6(9) 11_656 14_666
O26 Y1 Y2 103.6(9) 16_556 .
O26 Y1 Y2 103.6(9) 19_655 14_666
O26 Y1 Y2 151.8(10) . 14_666
O26 Y1 Y2 103.6(9) 11_656 5_665
O26 Y1 Y2 103.5(9) 16_556 14_666
O26 Y1 Y2 65.6(9) 19_655 5_665
O26 Y1 Y2 65.6(9) . .
O26 Y1 O23 136.6(10) 11_656 .
O26 Y1 O23 69.8(14) 11_656 16_556
O26 Y1 O23 69.8(14) 16_556 16_556
O26 Y1 O23 69.8(14) 19_655 .
O26 Y1 O23 136.6(10) . 16_556
O26 Y1 O23 69.8(14) . .
O26 Y1 O23 136.6(10) 16_556 .
O26 Y1 O23 136.6(10) 19_655 16_556
O26 Y1 O26 84.5(18) 11_656 16_556
O26 Y1 O26 142.6(19) 11_656 .
O26 Y1 O26 84.5(18) 19_655 .
O26 Y1 O26 142.6(19) 19_655 16_556
O26 Y1 O26 83.7(18) . 16_556
O26 Y1 O26 83.7(19) 11_656 19_655
O26 Y1 O58 71.3(9) 11_656 .
O26 Y1 O58 71.3(9) 16_556 .
O26 Y1 O58 71.3(9) 19_655 .
O26 Y1 O58 71.3(9) . .
O58 Y1 Y2 136.86(12) . 5_665
O58 Y1 Y2 136.86(12) . 14_666
O58 Y1 Y2 136.86(12) . .
O58 Y1 O23 126.5(14) . 16_556
O58 Y1 O23 126.5(14) . .
Y2 Y2 Y2 90.0 3_655 16_556
Y2 Y2 Y2 90.0 5_665 16_556
Y2 Y2 Y2 60.000(1) 3_655 5_665
Y2 Y2 Y5 145.3(2) 16_556 .
Y2 Y2 Y5 60.49(19) 5_665 .
Y2 Y2 Y5 60.49(19) 3_655 .
O21 Y2 Y2 79.5(10) 21_665 3_655
O21 Y2 Y2 110.8(10) 21_665 5_665
O21 Y2 Y2 110.8(10) . 3_655
O21 Y2 Y2 79.5(10) . 5_665
O21 Y2 Y2 33.1(9) . 16_556
O21 Y2 Y2 33.1(9) 21_665 16_556
O21 Y2 Y5 138.2(10) 21_665 .
O21 Y2 Y5 138.2(10) . .
O21 Y2 O21 64.9(18) . 21_665
O21 Y2 O23 70.7(19) . .
O21 Y2 O23 128.5(19) . 3_655
O21 Y2 O23 128.5(19) 21_665 .
O21 Y2 O23 70.7(19) 21_665 3_655
O21 Y2 O44 146.8(10) . 5_665
O21 Y2 O44 146.8(10) 21_665 5_665
O23 Y2 Y2 34.1(14) . 5_665
O23 Y2 Y2 93.4(14) 3_655 5_665
O23 Y2 Y2 97.0(17) . 16_556
O23 Y2 Y2 34.1(14) 3_655 3_655
O23 Y2 Y2 97.0(17) 3_655 16_556
O23 Y2 Y2 93.4(14) . 3_655
O23 Y2 Y5 69.4(16) . .
O23 Y2 Y5 69.4(16) 3_655 .
O23 Y2 O23 125(3) 3_655 .
O23 Y2 O44 77(2) . 5_665
O23 Y2 O44 77(2) 3_655 5_665
O25 Y2 Y2 110.7(12) 21_665 3_655
O25 Y2 Y2 162.9(12) 21_665 5_665
O25 Y2 Y2 162.9(12) . 3_655
O25 Y2 Y2 104.8(12) . 16_556
O25 Y2 Y2 110.7(12) . 5_665
O25 Y2 Y2 104.8(12) 21_665 16_556
O25 Y2 Y5 102.7(12) 21_665 .
O25 Y2 Y5 102.7(12) . .
O25 Y2 O21 117.6(16) . 21_665
O25 Y2 O21 117.6(16) 21_665 .
O25 Y2 O21 79.4(15) 21_665 21_665
O25 Y2 O21 79.4(15) . .
O25 Y2 O23 147.1(19) . 3_655
O25 Y2 O23 76.6(19) 21_665 3_655
O25 Y2 O23 147.1(19) 21_665 .
O25 Y2 O23 76.6(19) . .
O25 Y2 O25 74(2) . 21_665
O25 Y2 O28 142.8(12) . .
O25 Y2 O28 142.8(12) 21_665 .
O25 Y2 O44 86(2) . 5_665
O25 Y2 O44 86(2) 21_665 5_665
O28 Y2 Y2 33.8(10) . 3_655
O28 Y2 Y2 33.8(10) . 5_665
O28 Y2 Y2 74(2) . 16_556
O28 Y2 Y5 72(2) . .
O28 Y2 O21 82(2) . 21_665
O28 Y2 O21 82(2) . .
O28 Y2 O23 67.0(15) . .
O28 Y2 O23 67.0(15) . 3_655
O28 Y2 O44 92(3) . 5_665
O44 Y2 Y2 166(2) 5_665 16_556
O44 Y2 Y2 78(2) 5_665 5_665
O44 Y2 Y2 78(2) 5_665 3_655
O44 Y2 Y5 20(2) 5_665 .
C18B C8B N7B 120(2) . .
C17B C8B N7B 119(2) . .
C17B C8B C18B 121(2) . .
C8B N7B C15B 127(3) . .
C5B C15B N7B 109.7(13) . .
C3B C15B C5B 122.9(13) . .
C3B C15B N7B 127.4(13) . .
C8B C18B H18B 121.0 . .
C8B C18B C19B 118(3) . .
C19B C18B H18B 121.0 . .
C9B C16B H16B 119.8 . .
C17B C16B C9B 120(3) . .
C17B C16B H16B 119.8 . .
C8B C17B H17B 120.2 . .
C16B C17B C8B 120(3) . .
C16B C17B H17B 120.2 . .
C9B C19B C18B 121(3) . .
C9B C19B H19B 119.6 . .
C18B C19B H19B 119.6 . .
Y0AA O14 Y0AA 111.7(3) 3_655 .
Y0AA O14 Y1AA 107.3(3) . .
Y0AA O14 Y1AA 107.3(3) 3_655 .
Y5 O15 Y0AA 141.6(10) . .
Y2 Y5 Y2 59.0(4) 5_665 3_655
Y2 Y5 Y2 59.0(4) 3_655 .
Y2 Y5 Y2 59.0(4) 5_665 .
O15 Y5 Y2 106.7(5) 3_655 3_655
O15 Y5 Y2 106.7(5) 3_655 .
O15 Y5 Y2 163.0(8) 5_665 .
O15 Y5 Y2 163.0(8) . 3_655
O15 Y5 Y2 106.7(5) 5_665 3_655
O15 Y5 Y2 106.7(5) . .
O15 Y5 Y2 106.7(5) 5_665 5_665
O15 Y5 Y2 163.0(8) 3_655 5_665
O15 Y5 Y2 106.7(5) . 5_665
O15 Y5 O15 85.6(10) 5_665 .
O15 Y5 O15 85.6(10) 3_655 .
O15 Y5 O15 85.6(10) 5_665 3_655
O44 Y5 Y2 27(3) . 3_655
O44 Y5 Y2 82(3) 3_655 .
O44 Y5 Y2 27(3) 3_655 5_665
O44 Y5 Y2 82(3) 5_665 3_655
O44 Y5 Y2 82(3) . 5_665
O44 Y5 Y2 27(3) 5_665 .
O44 Y5 Y2 82(3) 5_665 5_665
O44 Y5 Y2 82(3) 3_655 3_655
O44 Y5 Y2 82(3) . .
O44 Y5 O15 87(2) 3_655 5_665
O44 Y5 O15 87(2) 5_665 3_655
O44 Y5 O15 170(3) 3_655 3_655
O44 Y5 O15 87(2) 3_655 .
O44 Y5 O15 170(3) 5_665 5_665
O44 Y5 O15 170(3) . .
O44 Y5 O15 87(2) 5_665 .
O44 Y5 O15 87(2) . 5_665
O44 Y5 O15 87(2) . 3_655
O44 Y5 O44 99(4) 3_655 5_665
O44 Y5 O44 99(4) 3_655 .
O44 Y5 O44 99(4) . 5_665
Y1 O21 Y2 120.5(10) . 16_556
Y1 O21 Y2 120.5(10) . .
Y2 O21 Y2 113.9(17) . 16_556
Y2 O23 Y1 103.1(19) 5_665 .
Y2 O23 Y1 103.1(19) . .
Y2 O23 Y2 112(3) 5_665 .
C20 O26 Y1 146(3) . .
C20 O25 Y2 138(4) . .
Y2 O28 Y2 112(2) 5_665 .
Y2 O28 Y2 112(2) 3_655 5_665
Y2 O28 Y2 112(2) 3_655 .
O26 C20 O25 121(4) . .
O26 C20 C21 126(5) . .
O25 C20 C21 113(4) . .
C22 C21 C20 125(4) . .
C22 C21 C23 120.0 . .
C23 C21 C20 115(4) . .
C21 C22 H22 120.0 . .
C74 C22 C21 120.0 . .
C74 C22 H22 120.0 . .
C22 C74 H74 120.0 . .
C22 C74 C98 120.0 . .
C98 C74 H74 120.0 . .
C74 C98 H98 120.0 . .
C74 C98 C61 120.0 . .
C61 C98 H98 120.0 . .
C98 C61 H61 120.0 . .
C98 C61 C23 120.0 . .
C23 C61 H61 120.0 . .
C21 C23 H23 120.0 . .
C61 C23 C21 120.0 . .
C61 C23 H23 120.0 . .
H28A C28 H28B 109.5 . .
H28A C28 H28C 109.5 . .
H28B C28 H28C 109.4 . .
N9 C28 H28A 107.7 . .
N9 C28 H28B 110.6 . .
N9 C28 H28C 110.1 . .
O29 O29 Y4 96.6(5) 2_655 .
O29 O29 Y4 96.6(5) 6_565 .
O29 O29 O29 120.00(3) 6_565 2_655
O29 O29 Y6 66.9(5) 6_565 .
O29 O29 Y6 66.9(5) 2_655 .
Y6 O29 Y4 141(2) . .
C27 N9 C28 121.4(18) . .
C27 N9 C57 121.7(18) . .
C57 N9 C28 117.0(17) . .
C24 N8 C24 0(4) . 19_655
C24 N8 C26 116.7(16) 19_655 .
C24 N8 C26 116.7(16) . .
C25 N8 C24 122.1(17) . 19_655
C25 N8 C24 122.1(17) . .
C25 N8 C26 121.2(16) . .
N8 C24 H24A 110.1 . .
N8 C24 H24B 110.3 . .
N8 C24 H24C 110.1 . .
C24 C24 N8 0(10) 19_655 .
C24 C24 H24A 0.0 19_655 .
C24 C24 H24B 0.0 19_655 .
C24 C24 H24C 0.0 19_655 .
H24A C24 H24B 108.9 . .
H24A C24 H24C 108.2 . .
H24B C24 H24C 109.2 . .
O30 C25 N8 126(2) . .
O30 C25 H25 117.0 . .
N8 C25 H25 117.0 . .
N9 C27 H27 117.6 . .
O31 C27 N9 125(3) . .
O31 C27 H27 117.6 . .
N8 C26 H26A 109.2 . .
N8 C26 H26B 109.4 . .
N8 C26 H26C 109.4 . .
H26A C26 H26B 108.9 . .
H26A C26 H26C 109.6 . .
H26B C26 H26C 110.4 . .
N9 C57 H57A 111.4 . .
N9 C57 H57B 107.0 . .
N9 C57 H57C 109.9 . .
H57A C57 H57B 109.5 . .
H57A C57 H57C 109.5 . .
H57B C57 H57C 109.5 . .
O47 O33 O47 64(10) 9 .
C6A C2A C4A 120.7(13) . .
C6A C2A C1A 119.3(11) . .
C4A C2A C1A 119.8(12) . .
C2A C6A H6A 120.3 . .
C2A C6A C5A 119.4(14) . .
C5A C6A H6A 120.3 . .
C15A C5A C6A 118.7(14) . .
C2A C4A H4A 119.6 . .
C2A C4A C3A 120.8(15) . .
C3A C4A H4A 119.6 . .
C4A C3A H3A 121.4 . .
C15A C3A C4A 117.2(16) . .
C15A C3A H3A 121.4 . .
C5A C15A C3A 122.5(14) . .
C5A C15A N7A 110.1(13) . .
C3A C15A N7A 127.4(14) . .
C8A N7A C15A 123(3) . .
N7A C8A C17A 123(3) . .
N7A C8A C18A 118(3) . .
C18A C8A C17A 120(3) . .
C8A C17A H17A 119.5 . .
C8A C17A C16A 121(3) . .
C16A C17A H17A 119.5 . .
C17A C16A H16A 121.2 . .
C9A C16A C17A 118(3) . .
C9A C16A H16A 121.2 . .
C16A C9A C10A 114(3) . .
C19A C9A C16A 123(2) . .
C19A C9A C10A 122(2) . .
C9A C19A H19A 121.5 . .
C9A C19A C18A 117(2) . .
C18A C19A H19A 121.5 . .
C8A C18A C19A 121(3) . .
C8A C18A H18A 119.4 . .
C19A C18A H18A 119.4 . .
O13A C10A C9A 122(2) . .
O13A C10A O42 124(2) . .
O42 C10A C9A 111(3) . .
C10A O42 Y3 138.5(17) . .
O1 C1A O2 124.1(10) . .
O1 C1A C2A 118.0(10) . .
O2 C1A C2A 117.1(10) . .
Y5 O44 Y2 133(5) . 3_655
O47 O45 O47 48(8) . 9
O47 O45 O49 121(6) 9 9
O47 O45 O49 169(7) 9 .
O47 O45 O49 121(6) . .
O47 O45 O49 169(7) . 9
O49 O45 O49 71(10) . 9
O33 O47 O45 124(8) . .
O33 O47 O47 58(5) . 9
O47 O47 O45 66(4) 9 .
O50 O49 O45 75(10) . .
O50 O49 O55 34(10) . .
O55 O49 O45 109(10) . .
O49 O50 O49 140(10) 9 .
O55 O50 O49 110(10) . .
O55 O50 O49 110(10) . 9
O29 Y6 O29 86(2) . 5_675
O29 Y6 O29 46.3(10) 4_775 3_765
O29 Y6 O29 86(2) 6_565 2_655
O29 Y6 O29 104(3) . 4_775
O29 Y6 O29 46.3(10) . 2_655
O29 Y6 O29 46.3(10) 5_675 4_775
O29 Y6 O29 86(2) 5_675 3_765
O29 Y6 O29 46.3(10) . 6_565
O29 Y6 O29 104(3) 6_565 3_765
O29 Y6 O29 46.3(10) 5_675 6_565
O29 Y6 O29 86(2) 4_775 2_655
O29 Y6 O29 86(2) 4_775 6_565
O29 Y6 O29 46.3(10) 3_765 2_655
O29 Y6 O29 86(2) . 3_765
O29 Y6 O29 104(3) 5_675 2_655
O52 O52 O52 119.99(14) 2_655 15_565
O52 O52 O52 30.00(4) 14_675 13_775
O52 O52 O52 60.00(8) 15_565 13_775
O52 O52 O52 29.998(6) 2_655 3_765
O52 O52 O52 59.996(2) 2_655 13_775
O52 O52 O52 90.00(8) 15_565 3_765
O52 O52 O52 29.999(8) 3_765 13_775
O52 O52 O52 90.00(3) 2_655 14_675
O52 O52 O52 60.00(3) 3_765 14_675
O52 O52 O52 30.00(5) 15_565 14_675
O53 O53 O53 120.00(13) 2_655 6_565
O49 O55 O49 72(10) 9 .
O50 O55 O49 36(8) . .
O50 O55 O49 36(8) . 9
O50 O55 O57 105(10) . 16
O50 O55 O57 105(10) . .
O57 O55 O49 102(10) 16 .
O57 O55 O49 102(10) . .
O57 O55 O49 102(10) 16 9
O57 O55 O49 102(10) . 9
O57 O55 O57 150(10) 16 .
Y3 O3A Y3 137.8(5) 2_655 .
O3A O3A Y3 19.5(3) 9_556 .
O3A O3A Y3 157.3(3) 9_556 2_655

loop_
_geom_bond_atom_site_label_1
_geom_bond_atom_site_label_2
_geom_bond_distance
_geom_bond_site_symmetry_2
Y0AA Y0AA 3.8357(16) 5_665
Y0AA Y0AA 3.861(2) 16
Y0AA Y0AA 3.8358(16) 3_655
Y0AA Y1AA 3.9724(11) .
Y0AA O6 2.283(3) .
Y0AA O7 2.293(3) .
Y0AA O7 2.293(3) 19_655
Y0AA O1 2.287(5) 19_655
Y0AA O1 2.287(5) .
Y0AA O14 2.318(4) 5_665
Y0AA O14 2.318(4) .
Y0AA O15 2.240(12) .
Y1AA Y0AA 3.9723(11) 16
Y1AA Y0AA 3.9723(11) 18_655
Y1AA Y0AA 3.9723(11) 3_655
Y1AA O7 2.292(6) .
Y1AA O7 2.292(6) 21_665
Y1AA O2 2.261(5) .
Y1AA O2 2.262(5) 10_665
Y1AA O2 2.262(5) 16
Y1AA O2 2.262(5) 21_665
Y1AA O14 2.610(11) .
Y1AA O14 2.610(11) 16
Y1AA O18 2.542(15) .
O6 Y0AA 2.283(3) 3_655
O6 Y0AA 2.282(3) 5_665
O7 Y0AA 2.293(3) 16
O1 C1B 1.299(14) .
O1 C1A 1.256(12) .
O2 C1B 1.241(14) .
O2 C1A 1.289(12) .
C1B C2B 1.507(15) .
C2B C6B 1.397(16) .
C2B C4B 1.413(15) .
C6B H6B 0.9500 .
C6B C5B 1.412(16) .
C4B H4B 0.9500 .
C4B C3B 1.394(16) .
C5B C15B 1.407(15) .
C3B H3B 0.9500 .
C3B C15B 1.390(16) .
Y3 Y4 2.635(3) 16_556
Y3 Y4 3.978(2) 15_566
Y3 Y4 2.635(3) .
Y3 O43 2.32(2) .
Y3 O17 2.40(3) .
Y3 O42 2.24(2) .
Y3 O5 2.635(3) 16_556
Y3 O5 2.635(3) .
Y3 O3A 1.992(18) 9_556
Y3 O3A 2.303(18) .
Y3 O3A 1.992(18) 15_566
Y3 O3A 2.303(18) 20_565
Y4 Y3 3.978(2) 15_566
Y4 Y3 3.978(2) 2_655
Y4 Y4 2.215(2) 6_565
Y4 Y4 3.862(4) 16_556
Y4 Y4 3.836(4) 5_675
Y4 Y4 3.836(4) 3_765
Y4 Y4 2.215(2) 2_655
Y4 O4 2.291(4) .
Y4 O29 2.30(4) .
O4 Y4 2.291(4) 6_565
O4 Y4 2.291(4) 3_765
O4 Y4 2.291(4) 2_655
O4 Y4 2.291(4) 5_675
O4 Y4 2.291(4) 4_775
C10B C9B 1.476(17) .
C10B O43 1.252(14) .
C10B O13B 1.255(14) .
C9B C16B 1.375(19) .
C9B C19B 1.381(19) .
Y1 Y2 3.975(7) 14_666
Y1 Y2 3.975(7) 5_665
Y1 Y2 3.975(7) .
Y1 O21 2.27(4) 19_655
Y1 O21 2.27(4) .
Y1 O23 2.75(7) .
Y1 O23 2.75(7) 16_556
Y1 O26 2.31(4) 11_656
Y1 O26 2.31(4) 16_556
Y1 O26 2.31(4) .
Y1 O26 2.31(4) 19_655
Y1 O58 2.69(18) .
Y2 Y2 3.822(11) 3_655
Y2 Y2 3.865(18) 16_556
Y2 Y2 3.822(11) 5_665
Y2 Y5 3.88(2) .
Y2 O21 2.31(2) 21_665
Y2 O21 2.31(2) .
Y2 O23 2.31(4) 3_655
Y2 O23 2.31(4) .
Y2 O25 2.27(5) .
Y2 O25 2.27(5) 21_665
Y2 O28 2.30(3) .
Y2 O44 2.39(10) 5_665
C8B N7B 1.38(2) .
C8B C18B 1.377(19) .
C8B C17B 1.376(19) .
N7B C15B 1.409(15) .
C18B H18B 0.9500 .
C18B C19B 1.390(19) .
C16B H16B 0.9500 .
C16B C17B 1.369(19) .
C17B H17B 0.9500 .
C19B H19B 0.9500 .
O14 Y0AA 2.318(4) 3_655
O15 Y5 2.17(2) .
Y5 Y2 3.88(2) 5_665
Y5 Y2 3.88(2) 3_655
Y5 O15 2.17(2) 5_665
Y5 O15 2.17(2) 3_655
Y5 O44 1.84(10) .
Y5 O44 1.84(10) 5_665
Y5 O44 1.84(10) 3_655
O21 Y2 2.31(2) 16_556
O23 Y2 2.31(4) 5_665
O26 C20 1.18(6) .
O25 C20 1.34(7) .
O28 Y2 2.30(3) 3_655
O28 Y2 2.30(3) 5_665
C20 C21 1.50(2) .
C21 C22 1.3900 .
C21 C23 1.3900 .
C22 H22 0.9500 .
C22 C74 1.3900 .
C74 H74 0.9500 .
C74 C98 1.3900 .
C98 H98 0.9500 .
C98 C61 1.3900 .
C61 H61 0.9500 .
C61 C23 1.3900 .
C23 H23 0.9500 .
O30 C25 1.231(19) .
C28 H28A 0.9800 .
C28 H28B 0.9799 .
C28 H28C 0.9803 .
C28 N9 1.452(17) .
O29 O29 1.69(4) 6_565
O29 O29 1.69(4) 2_655
O29 Y6 2.15(5) .
N9 C27 1.316(17) .
N9 C57 1.449(18) .
N8 C24 1.450(17) 19_655
N8 C24 1.450(17) .
N8 C25 1.313(16) .
N8 C26 1.457(17) .
C24 C24 0.00(10) 19_655
C24 H24A 0.9891 .
C24 H24B 0.9773 .
C24 H24C 0.9862 .
C25 H25 0.9500 .
C27 H27 0.9500 .
C27 O31 1.24(2) .
C26 H26A 0.9880 .
C26 H26B 0.9787 .
C26 H26C 0.9703 .
C57 H57A 0.9797 .
C57 H57B 0.9797 .
C57 H57C 0.9802 .
O33 O47 1.15(10) 9
O33 O47 1.15(10) .
O37 O37 1.07(15) 4_665
C2A C6A 1.386(15) .
C2A C4A 1.388(15) .
C2A C1A 1.502(14) .
C6A H6A 0.9500 .
C6A C5A 1.400(15) .
C5A C15A 1.392(16) .
C4A H4A 0.9500 .
C4A C3A 1.405(16) .
C3A H3A 0.9500 .
C3A C15A 1.394(16) .
C15A N7A 1.415(16) .
N7A C8A 1.37(2) .
C8A C17A 1.378(19) .
C8A C18A 1.375(19) .
C17A H17A 0.9500 .
C17A C16A 1.385(19) .
C16A H16A 0.9500 .
C16A C9A 1.38(2) .
C9A C19A 1.380(19) .
C9A C10A 1.480(17) .
C19A H19A 0.9500 .
C19A C18A 1.393(19) .
C18A H18A 0.9500 .
O13A C10A 1.228(18) .
C10A O42 1.35(3) .
O44 Y2 2.39(10) 3_655
O45 O47 1.50(12) .
O45 O47 1.50(12) 9
O45 O49 1.79(18) 9
O45 O49 1.79(18) .
O47 O47 1.22(19) 9
O49 O50 1.10(17) .
O49 O55 1.8(2) .
O50 O49 1.10(17) 9
O50 O55 1.0(3) .
Y6 O29 2.15(5) 4_775
Y6 O29 2.15(5) 6_565
Y6 O29 2.15(5) 3_765
Y6 O29 2.15(5) 5_675
Y6 O29 2.15(5) 2_655
O52 O52 0.86(12) 2_655
O52 O52 1.5(2) 3_765
O52 O52 1.7(2) 13_775
O52 O52 0.86(12) 15_565
O52 O52 1.5(2) 14_675
O54 O54 1.3(3) 22
O53 O53 1.4(3) 6_565
O53 O53 1.4(3) 2_655
O55 O49 1.8(2) 9
O55 O57 1.6(2) .
O55 O57 1.6(2) 16
O3A Y3 1.992(18) 2_655
O3A O3A 0.33(4) 9_556

loop_
_geom_torsion_atom_site_label_1
_geom_torsion_atom_site_label_2
_geom_torsion_atom_site_label_3
_geom_torsion_atom_site_label_4
_geom_torsion
_geom_torsion_site_symmetry_1
_geom_torsion_site_symmetry_4
Y0AA O1 C1B O2 28(3) . .
Y0AA O1 C1B C2B -177.4(11) . .
Y0AA O1 C1A O2 -24(3) . .
Y0AA O1 C1A C2A 167.0(10) . .
Y1AA O2 C1B O1 -41(3) . .
Y1AA O2 C1B C2B 164.0(11) . .
Y1AA O2 C1A O1 13(3) . .
Y1AA O2 C1A C2A -177.7(10) . .
O1 C1B C2B C6B -172.6(19) . .
O1 C1B C2B C4B 10(3) . .
O2 C1B C2B C6B -16(3) . .
O2 C1B C2B C4B 167.2(18) . .
C1B C2B C6B C5B 176.0(19) . .
C1B C2B C4B C3B 178(2) . .
C2B C6B C5B C15B 9(3) . .
C2B C4B C3B C15B 4(3) . .
C6B C2B C4B C3B 1(3) . .
C6B C5B C15B C3B -5(3) . .
C6B C5B C15B N7B 178.5(19) . .
C4B C2B C6B C5B -7(3) . .
C4B C3B C15B C5B -2(3) . .
C4B C3B C15B N7B 174(2) . .
C10B C9B C16B C17B 180(4) . .
C10B C9B C19B C18B 178(4) . .
C9B C10B O43 Y3 179(3) . .
C9B C16B C17B C8B 2(6) . .
O43 C10B C9B C16B 158(5) . .
O43 C10B C9B C19B -25(7) . .
Y1 O26 C20 O25 -12(10) . .
Y1 O26 C20 C21 168(3) . .
Y2 Y5 O44 Y2 29.8(3) 5_665 3_655
Y2 Y5 O44 Y2 -29.8(3) . 3_655
Y2 O25 C20 O26 1(9) . .
Y2 O25 C20 C21 -179(3) . .
C8B N7B C15B C5B 175(3) . .
C8B N7B C15B C3B -1(4) . .
C8B C18B C19B C9B 2(7) . .
N7B C8B C18B C19B 180(4) . .
N7B C8B C17B C16B 178(4) . .
C18B C8B N7B C15B -127(5) . .
C18B C8B C17B C16B -4(8) . .
C16B C9B C19B C18B -4(7) . .
C17B C8B N7B C15B 51(6) . .
C17B C8B C18B C19B 2(8) . .
C19B C9B C16B C17B 2(7) . .
O13B C10B C9B C16B -7(7) . .
O13B C10B C9B C19B 170(5) . .
O13B C10B O43 Y3 -18(9) . .
O15 Y5 O44 Y2 137.2(5) 5_665 3_655
O15 Y5 O44 Y2 -137.2(5) 3_655 3_655
O26 C20 C21 C22 -179(4) . .
O26 C20 C21 C23 1(5) . .
O25 C20 C21 C22 1(4) . .
O25 C20 C21 C23 -179(4) . .
C20 C21 C22 C74 179.7(9) . .
C20 C21 C23 C61 -179.8(8) . .
C21 C22 C74 C98 0.0 . .
C22 C21 C23 C61 0.0 . .
C22 C74 C98 C61 0.0 . .
C74 C98 C61 C23 0.0 . .
C98 C61 C23 C21 0.0 . .
C23 C21 C22 C74 0.0 . .
C28 N9 C27 O31 -180.0(4) . .
C24 N8 C25 O30 180.000(12) 19_655 .
C24 N8 C25 O30 180.000(12) . .
C25 N8 C24 C24 0(100) . 19_655
C26 N8 C24 C24 0(3) . 19_655
C26 N8 C25 O30 0.000(14) . .
C57 N9 C27 O31 0.0(5) . .
C2A C6A C5A C15A 9(3) . .
C2A C4A C3A C15A 6(3) . .
C6A C2A C4A C3A -1(3) . .
C6A C2A C1A O1 169.0(16) . .
C6A C2A C1A O2 -1(3) . .
C6A C5A C15A C3A -4(3) . .
C6A C5A C15A N7A 178(2) . .
C5A C15A N7A C8A -177(3) . .
C4A C2A C6A C5A -7(3) . .
C4A C2A C1A O1 -6(3) . .
C4A C2A C1A O2 -176.0(16) . .
C4A C3A C15A C5A -4(3) . .
C4A C3A C15A N7A 174(2) . .
C3A C15A N7A C8A 4(4) . .
C15A N7A C8A C17A 47(7) . .
C15A N7A C8A C18A -136(4) . .
N7A C8A C17A C16A 176(4) . .
N7A C8A C18A C19A -172(4) . .
C8A C17A C16A C9A -2(8) . .
C17A C8A C18A C19A 5(8) . .
C17A C16A C9A C19A 2(8) . .
C17A C16A C9A C10A 177(4) . .
C16A C9A C19A C18A 2(7) . .
C16A C9A C10A O13A -2(7) . .
C16A C9A C10A O42 158(4) . .
C9A C19A C18A C8A -5(6) . .
C9A C10A O42 Y3 -167(3) . .
C19A C9A C10A O13A 173(4) . .
C19A C9A C10A O42 -26(6) . .
C18A C8A C17A C16A -1(9) . .
O13A C10A O42 Y3 -7(6) . .
C10A C9A C19A C18A -173(4) . .
C1A C2A C6A C5A 178.2(17) . .
C1A C2A C4A C3A 174.0(19) . .
O44 Y5 O44 Y2 50(3) 3_655 3_655
O44 Y5 O44 Y2 -50(3) 5_665 3_655
O45 O49 O50 O49 0.0 . 9
O45 O49 O50 O55 180.0 . .
O45 O49 O55 O49 0.0 . 9
O45 O49 O55 O50 0.0 . .
O45 O49 O55 O57 99(9) . 16
O45 O49 O55 O57 -99(9) . .
O47 O33 O47 O45 0.0 9 .
O47 O45 O47 O33 0.0 9 .
O47 O45 O49 O50 180.0 . .
O47 O45 O49 O50 180.0 9 .
O47 O45 O49 O55 180.0 . .
O47 O45 O49 O55 180.0 9 .
O49 O45 O47 O33 0.0 9 .
O49 O45 O47 O33 180.0 . .
O49 O45 O47 O47 0.0 9 9
O49 O45 O47 O47 180.0 . 9
O49 O45 O49 O50 0.0 9 .
O49 O45 O49 O55 0.0 9 .
O49 O50 O55 O49 180.0 9 .
O49 O50 O55 O49 180.0 . 9
O49 O50 O55 O57 90.000(19) . .
O49 O50 O55 O57 -90.000(18) 9 .
O49 O50 O55 O57 -90.00(2) . 16
O49 O50 O55 O57 90.00(2) 9 16
O50 O49 O55 O49 0.0 . 9
O50 O49 O55 O57 -99(9) . .
O50 O49 O55 O57 99(9) . 16
O55 O49 O50 O49 180.0 . 9
